data_1577173
loop_
_publ_author_name
'Paikar, Arpan'
'Thai, Phong'
'Figgins, Matthew T.'
'Mandal, Bodhisattwa'
'Lekas, Matthew'
'Reibenspies, Joseph'
'Trieste, Gerard Van'
'Powers, David Charles'

_publ_section_title
;
 Synthesis, Characterization, and Imidogen Photochemistry of a Hydrazoic
 Acid Adduct of Rh2
;
_journal_name_full 'Chemical Science'
_journal_paper_doi 10.1039/D6SC02258H
_journal_year 2026
_chemical_formula_moiety 'C32 H42 N6 O8 Rh2, C H2 Cl2'
_chemical_formula_sum 'C33 H44 Cl2 N6 O8 Rh2'
_chemical_formula_weight 929.46
_space_group_crystal_system monoclinic
_space_group_IT_number 15
_space_group_name_Hall '-I 2ya'
_space_group_name_H-M_alt 'I 1 2/a 1'
_atom_sites_solution_hydrogens mixed
_audit_creation_date 2025-07-24
_audit_creation_method
;
Olex2 1.5
(compiled 2025.04.05 svn.rf049d14d for OlexSys, GUI svn.r7224)
;
_audit_update_record
;
2025-08-13 deposited with the CCDC.	2026-04-28 downloaded from the CCDC.
;
_cell_angle_alpha 90
_cell_angle_beta 92.1230(10)
_cell_angle_gamma 90
_cell_formula_units_Z 4
_cell_length_a 22.6442(3)
_cell_length_b 11.3144(2)
_cell_length_c 14.9695(2)
_cell_measurement_reflns_used 15950
_cell_measurement_temperature 99.98(10)
_cell_measurement_theta_max 79.8590
_cell_measurement_theta_min 3.8770
_cell_volume 3832.64(10)
_computing_cell_refinement 'CrysAlisPro 1.171.43.142a (Rigaku OD, 2024)'
_computing_data_collection 'CrysAlisPro 1.171.43.142a (Rigaku OD, 2024)'
_computing_data_reduction 'CrysAlisPro 1.171.43.142a (Rigaku OD, 2024)'
_computing_molecular_graphics 'Olex2 1.5 (Dolomanov et al., 2009)'
_computing_publication_material 'Olex2 1.5 (Dolomanov et al., 2009)'
_computing_structure_refinement 'SHELXL 2018/3 (Sheldrick, 2015)'
_computing_structure_solution 'SHELXT 2018/2 (Sheldrick, 2018)'
_diffrn_ambient_temperature 100.15
_diffrn_detector_area_resol_mean 10.0000
_diffrn_detector_type HyPix
_diffrn_measured_fraction_theta_full 1.000
_diffrn_measured_fraction_theta_max 0.978
_diffrn_measurement_details
;
List of Runs (angles in degrees, time in seconds):

  # Type    Start    End  Width  t~exp~   \w     \q     \k     \f   Frames
#--------------------------------------------------------------------------
  1  \w     51.00  77.00   0.50    0.60    --  113.25 -95.00  90.00   52
  2  \w     48.00 105.00   0.50    0.60    --  113.25 -95.00  60.00  114
  3  \w     48.00  74.00   0.50    0.60    --  113.25 -95.00 -30.00   52
  4  \w     43.00  87.00   0.50    0.60    --  113.25 -95.00-120.00   88
  5  \w     76.00 101.00   0.50    0.60    --  113.25 -95.00 -30.00   50
  6  \w     69.00  95.00   0.50    0.60    --  113.25 -95.00   0.00   52
  7  \w     81.00 106.00   0.50    0.60    --  113.25 -95.00  90.00   50
  8  \w     42.00  75.00   0.50    0.60    --  113.25 -61.00 150.00   66
  9  \w     42.00  75.00   0.50    0.60    --  113.25 -61.00 120.00   66
 10  \w     46.00  71.00   0.50    0.60    --  113.25 -61.00  90.00   50
 11  \w     42.00  72.00   0.50    0.60    --  113.25 -61.00   0.00   60
 12  \w     45.00  71.00   0.50    0.60    --  113.25 -61.00 -30.00   52
 13  \w     45.00  73.00   0.50    0.60    --  113.25 -61.00  60.00   56
 14  \w     47.00  74.00   0.50    0.60    --  113.25 -61.00 -60.00   54
 15  \w     42.00  75.00   0.50    0.60    --  113.25 -61.00-120.00   66
 16  \w     44.00  75.00   0.50    0.60    --  113.25 -61.00-180.00   62
 17  \w     49.00  75.00   0.50    0.60    --  113.25 -61.00-150.00   52
 18  \w    -27.00  12.00   0.50    0.15    --   47.48 -19.00   0.00   78
 19  \w    -24.00  50.00   0.50    0.15    --   47.48 -46.00-155.00  148
 20  \w    110.00 136.00   0.50    0.60    --  113.25  77.00-150.00   52
 21  \w    101.00 178.00   0.50    0.60    --  113.25  46.00  -6.00  154
 22  \w    101.00 178.00   0.50    0.60    --  113.25  46.00  -6.00  154
 23  \w    148.00 174.00   0.50    0.60    --  113.25  61.00  90.00   52
 24  \w    115.00 144.00   0.50    0.60    --  113.25  61.00  90.00   58
 25  \w    101.00 178.00   0.50    0.60    --  113.25  30.00  90.00  154
 26  \w    102.00 135.00   0.50    0.60    --  113.25  45.00 -60.00   66
 27  \w    107.00 166.00   0.50    0.60    --  113.25  45.00 -60.00  118
 28  \w    101.00 170.00   0.50    0.60    --  113.25  45.00-180.00  138
 29  \w     35.00 120.00   0.50    0.15    --   47.48  46.00  -6.00  170
 30  \w    -12.00  28.00   0.50    0.15    --  -47.48  19.00 150.00   80
 31  \w    -50.00  25.00   0.50    0.15    --  -47.48  46.00  -6.00  150
 32  \w    -50.00 -19.00   0.50    0.60    --  -91.75  46.00  -6.00   62
 33  \w    -49.00 -20.00   0.50    0.60    --  -91.75  45.00-150.00   58
 34  \w   -120.00 -35.00   0.50    0.15    --  -47.48 -46.00-155.00  170
 35  \w   -163.00 -79.00   0.50    0.60    --  -91.75 -46.00-155.00  168
 36  \w   -163.00-110.00   0.50    0.60    --  -91.75 -77.00 -30.00  106
;
_diffrn_measurement_device 'four-circle diffractometer'
_diffrn_measurement_device_type 'XtaLAB Synergy, Dualflex, HyPix'
_diffrn_measurement_method '\w scans'
_diffrn_radiation_type CuK\a
_diffrn_radiation_wavelength 1.54184
_diffrn_reflns_av_R_equivalents 0.0339
_diffrn_reflns_av_unetI/netI 0.0222
_diffrn_reflns_Laue_measured_fraction_full 1.000
_diffrn_reflns_Laue_measured_fraction_max 0.978
_diffrn_reflns_limit_h_max 28
_diffrn_reflns_limit_h_min -28
_diffrn_reflns_limit_k_max 14
_diffrn_reflns_limit_k_min -13
_diffrn_reflns_limit_l_max 18
_diffrn_reflns_limit_l_min -18
_diffrn_reflns_number 20517
_diffrn_reflns_point_group_measured_fraction_full 1.000
_diffrn_reflns_point_group_measured_fraction_max 0.978
_diffrn_reflns_theta_full 67.684
_diffrn_reflns_theta_max 79.834
_diffrn_reflns_theta_min 3.907
_exptl_absorpt_coefficient_mu 8.719
_exptl_absorpt_correction_T_max 1.00000
_exptl_absorpt_correction_T_min 0.64098
_exptl_absorpt_correction_type multi-scan
_exptl_absorpt_process_details
;
CrysAlisPro 1.171.43.142a (Rigaku Oxford Diffraction, 2024)
Empirical absorption correction using spherical harmonics,
implemented in SCALE3 ABSPACK scaling algorithm.
;
_exptl_crystal_colour 'metallic dark green'
_exptl_crystal_colour_lustre metallic
_exptl_crystal_colour_modifier dark
_exptl_crystal_colour_primary green
_exptl_crystal_density_diffrn 1.611
_exptl_crystal_description plate
_exptl_crystal_F_000 1888
_exptl_crystal_size_max 0.17
_exptl_crystal_size_mid 0.15
_exptl_crystal_size_min 0.1
_refine_diff_density_max 0.905
_refine_diff_density_min -1.108
_refine_diff_density_rms 0.097
_refine_ls_extinction_method none
_refine_ls_goodness_of_fit_ref 1.105
_refine_ls_hydrogen_treatment mixed
_refine_ls_matrix_type full
_refine_ls_number_parameters 239
_refine_ls_number_reflns 4091
_refine_ls_number_restraints 0
_refine_ls_restrained_S_all 1.105
_refine_ls_R_factor_all 0.0305
_refine_ls_R_factor_gt 0.0293
_refine_ls_shift/su_max 0.002
_refine_ls_shift/su_mean 0.000
_refine_ls_structure_factor_coef Fsqd
_refine_ls_weighting_details 'w=1/[\s^2^(Fo^2^)+(0.0459P)^2^+8.9269P] where P=(Fo^2^+2Fc^2^)/3'
_refine_ls_weighting_scheme calc
_refine_ls_wR_factor_gt 0.0793
_refine_ls_wR_factor_ref 0.0805
_reflns_Friedel_coverage 0.000
_reflns_number_gt 3917
_reflns_number_total 4091
_reflns_threshold_expression 'I > 2\s(I)'
_cod_data_source_file d6sc02258h2.cif
_cod_data_source_block ap_cryst_2
_cod_database_code 1577173
_shelx_shelxl_version_number 2018/3
_shelx_space_group_comment
;
The symmetry employed for this shelxl refinement is uniquely defined
by the following loop, which should always be used as a source of
symmetry information in preference to the above space-group names.
They are only intended as comments.
;
_shelx_estimated_absorpt_t_max 0.476
_shelx_estimated_absorpt_t_min 0.319
_olex2_refinement_description
;
1. Fixed Uiso
 At 1.2 times of:
  All C(H) groups, All C(H,H) groups
 At 1.5 times of:
  All C(H,H,H) groups
2. Others
 Fixed Sof: H00U(0.5) H00V(0.5)
3.a Secondary CH2 refined with riding coordinates:
 C00D(H00A,H00B), C00I(H00J,H00K), C00O(H00U,H00V)
3.b Aromatic/amide H refined with riding coordinates:
 C00E(H00E), C00L(H00L), C00M(H00M), C00N(H00N)
3.c Idealised Me refined as rotating group:
 C00G(H00C,H00D,H00F), C00H(H00G,H00H,H00I), C00P(H00O,H00P,H00Q), C00Q(H00R,
 H00S,H00T)
;
_olex2_submission_special_instructions 'No special instructions were received'
_oxdiff_exptl_absorpt_empirical_details
;
Empirical correction (ABSPACK) includes:
- Absorption correction using spherical harmonics
- Frame scaling
;
_oxdiff_exptl_absorpt_empirical_full_max 1.791
_oxdiff_exptl_absorpt_empirical_full_min 0.692

loop_
_space_group_symop_operation_xyz
'x, y, z'
'-x+1/2, y, -z'
'x+1/2, y+1/2, z+1/2'
'-x+1, y+1/2, -z+1/2'
'-x, -y, -z'
'x-1/2, -y, z'
'-x+1/2, -y+1/2, -z+1/2'
'x, -y+1/2, z+1/2'

loop_
_atom_site_label
_atom_site_type_symbol
_atom_site_fract_x
_atom_site_fract_y
_atom_site_fract_z
_atom_site_U_iso_or_equiv
_atom_site_adp_type
_atom_site_occupancy
_atom_site_site_symmetry_order
_atom_site_calc_flag
_atom_site_refinement_flags_posn
_atom_site_refinement_flags_adp
_atom_site_refinement_flags_occupancy
_atom_site_disorder_assembly
_atom_site_disorder_group
Rh00 Rh 0.26813(2) 0.72380(2) 0.67898(2) 0.01276(8) Uani 1 1 d . . . . .
Cl00 Cl 0.19947(4) 0.33873(9) 0.43649(6) 0.0520(2) Uani 1 1 d . . . . .
O003 O 0.32041(7) 0.60377(14) 0.74472(11) 0.0163(3) Uani 1 1 d . . . . .
O004 O 0.29791(7) 0.89998(14) 0.83342(11) 0.0167(3) Uani 1 1 d . . . . .
O005 O 0.28850(7) 0.65784(15) 0.87979(11) 0.0169(3) Uani 1 1 d . . . . .
O006 O 0.33008(7) 0.85229(15) 0.69708(11) 0.0162(3) Uani 1 1 d . . . . .
N007 N 0.31218(9) 0.6875(2) 0.54441(15) 0.0212(4) Uani 1 1 d . . . . .
N008 N 0.36523(10) 0.6607(2) 0.55629(14) 0.0232(4) Uani 1 1 d . . . . .
C009 C 0.32044(10) 0.5960(2) 0.82911(15) 0.0159(4) Uani 1 1 d . . . . .
C00A C 0.36073(11) 0.5027(2) 0.87204(16) 0.0193(5) Uani 1 1 d . . . . .
C00B C 0.33297(10) 0.9109(2) 0.76996(15) 0.0165(4) Uani 1 1 d . . . . .
C00C C 0.38192(11) 1.0034(2) 0.77808(16) 0.0184(4) Uani 1 1 d . . . . .
C00D C 0.44177(11) 0.9465(2) 0.75342(17) 0.0220(5) Uani 1 1 d . . . . .
H00A H 0.438282 0.917520 0.691040 0.026 Uiso 1 1 calc R U . . .
H00B H 0.472770 1.008233 0.756036 0.026 Uiso 1 1 calc R U . . .
C00E C 0.43882(11) 0.7320(2) 0.79771(18) 0.0204(5) Uani 1 1 d . . . . .
H00E H 0.413696 0.719000 0.746422 0.024 Uiso 1 1 calc R U . . .
C00F C 0.46124(11) 0.8452(2) 0.81341(18) 0.0225(5) Uani 1 1 d . . . . .
C00G C 0.38692(11) 1.0568(2) 0.87170(16) 0.0209(5) Uani 1 1 d . . . . .
H00C H 0.350205 1.098351 0.884396 0.031 Uiso 1 1 calc R U . . .
H00D H 0.420023 1.112590 0.875107 0.031 Uiso 1 1 calc R U . . .
H00F H 0.393750 0.993644 0.915695 0.031 Uiso 1 1 calc R U . . .
C00H C 0.36143(12) 0.5103(3) 0.97387(17) 0.0269(6) Uani 1 1 d . . . . .
H00G H 0.377159 0.587230 0.993092 0.040 Uiso 1 1 calc R U . . .
H00H H 0.386484 0.447232 0.999414 0.040 Uiso 1 1 calc R U . . .
H00I H 0.321113 0.501176 0.994489 0.040 Uiso 1 1 calc R U . . .
C00I C 0.42401(10) 0.5175(2) 0.83693(16) 0.0197(5) Uani 1 1 d . . . . .
H00J H 0.449769 0.456092 0.864866 0.024 Uiso 1 1 calc R U . . .
H00K H 0.422486 0.503266 0.771635 0.024 Uiso 1 1 calc R U . . .
C00J C 0.45197(10) 0.6372(2) 0.85466(17) 0.0212(5) Uani 1 1 d . . . . .
N00K N 0.41116(12) 0.6307(3) 0.57574(18) 0.0410(7) Uani 1 1 d . . . . .
C00L C 0.49115(12) 0.6568(3) 0.92745(19) 0.0280(6) Uani 1 1 d . . . . .
H00L H 0.501134 0.593832 0.967143 0.034 Uiso 1 1 calc R U . . .
C00M C 0.50048(11) 0.8617(2) 0.8863(2) 0.0278(6) Uani 1 1 d . . . . .
H00M H 0.516968 0.937660 0.897753 0.033 Uiso 1 1 calc R U . . .
C00N C 0.51555(13) 0.7680(3) 0.9420(2) 0.0325(7) Uani 1 1 d . . . . .
H00N H 0.542922 0.779934 0.990829 0.039 Uiso 1 1 calc R U . . .
C00O C 0.250000 0.4265(4) 0.500000 0.0299(8) Uani 1 2 d S T P . .
H00U H 0.272010 0.477920 0.459351 0.036 Uiso 0.5 1 calc R U P . .
H00V H 0.227991 0.477919 0.540651 0.036 Uiso 0.5 1 calc R U P . .
C00P C 0.36635(12) 1.1016(2) 0.71000(17) 0.0245(5) Uani 1 1 d . . . . .
H00O H 0.362327 1.067304 0.649956 0.037 Uiso 1 1 calc R U . . .
H00P H 0.397830 1.161041 0.711351 0.037 Uiso 1 1 calc R U . . .
H00Q H 0.328996 1.138790 0.725361 0.037 Uiso 1 1 calc R U . . .
C00Q C 0.33634(12) 0.3819(2) 0.8413(2) 0.0268(5) Uani 1 1 d . . . . .
H00R H 0.296054 0.372151 0.861906 0.040 Uiso 1 1 calc R U . . .
H00S H 0.361563 0.318870 0.866473 0.040 Uiso 1 1 calc R U . . .
H00T H 0.335863 0.377592 0.775872 0.040 Uiso 1 1 calc R U . . .
H007 H 0.3093(16) 0.723(3) 0.500(3) 0.029(10) Uiso 1 1 d . . . . .

loop_
_atom_site_aniso_label
_atom_site_aniso_U_11
_atom_site_aniso_U_22
_atom_site_aniso_U_33
_atom_site_aniso_U_23
_atom_site_aniso_U_13
_atom_site_aniso_U_12
Rh00 0.01530(11) 0.01136(11) 0.01150(11) -0.00041(5) -0.00129(7) 0.00060(5)
Cl00 0.0637(5) 0.0527(5) 0.0399(4) -0.0184(4) 0.0059(4) -0.0167(4)
O003 0.0193(7) 0.0135(7) 0.0157(8) 0.0005(6) -0.0018(6) 0.0038(6)
O004 0.0196(7) 0.0152(8) 0.0153(8) -0.0031(6) -0.0005(6) -0.0022(6)
O005 0.0194(7) 0.0169(8) 0.0143(8) 0.0014(6) -0.0018(6) 0.0033(6)
O006 0.0208(8) 0.0139(8) 0.0139(7) -0.0016(6) -0.0006(6) -0.0015(6)
N007 0.0220(10) 0.0251(11) 0.0163(10) -0.0006(9) -0.0013(8) 0.0018(9)
N008 0.0251(11) 0.0273(11) 0.0173(10) -0.0027(8) 0.0012(8) 0.0047(9)
C009 0.0180(10) 0.0107(10) 0.0188(11) 0.0003(8) -0.0028(8) -0.0014(8)
C00A 0.0212(11) 0.0174(11) 0.0190(11) 0.0021(9) -0.0012(9) 0.0040(9)
C00B 0.0195(10) 0.0118(10) 0.0181(11) 0.0000(8) -0.0017(8) 0.0019(8)
C00C 0.0234(11) 0.0154(11) 0.0163(11) -0.0003(9) 0.0009(8) -0.0020(9)
C00D 0.0213(11) 0.0208(12) 0.0242(12) -0.0017(9) 0.0040(9) -0.0051(9)
C00E 0.0161(11) 0.0227(13) 0.0224(12) -0.0040(9) 0.0004(9) 0.0005(9)
C00F 0.0180(10) 0.0223(12) 0.0274(13) -0.0027(10) 0.0022(9) -0.0002(9)
C00G 0.0264(11) 0.0170(11) 0.0193(11) -0.0020(9) -0.0001(9) -0.0043(9)
C00H 0.0292(13) 0.0314(14) 0.0199(12) 0.0073(10) -0.0009(10) 0.0111(11)
C00I 0.0184(10) 0.0183(11) 0.0222(11) -0.0002(9) -0.0018(9) 0.0048(9)
C00J 0.0193(11) 0.0213(12) 0.0227(12) -0.0021(10) -0.0012(9) 0.0035(9)
N00K 0.0324(13) 0.0599(18) 0.0308(13) -0.0032(12) 0.0016(10) 0.0170(13)
C00L 0.0262(12) 0.0256(13) 0.0313(14) 0.0008(11) -0.0092(11) 0.0046(11)
C00M 0.0226(12) 0.0248(13) 0.0355(15) -0.0057(11) -0.0063(11) -0.0031(10)
C00N 0.0292(14) 0.0343(16) 0.0328(15) -0.0055(12) -0.0155(12) -0.0018(11)
C00O 0.037(2) 0.0232(18) 0.030(2) 0.000 0.0081(16) 0.000
C00P 0.0341(13) 0.0178(12) 0.0214(12) 0.0017(9) -0.0019(10) -0.0022(10)
C00Q 0.0290(13) 0.0151(11) 0.0360(14) 0.0040(10) -0.0024(11) 0.0004(10)

loop_
_atom_type_symbol
_atom_type_description
_atom_type_scat_dispersion_real
_atom_type_scat_dispersion_imag
_atom_type_scat_source
C C 0.0181 0.0091 'International Tables Vol C Tables 4.2.6.8 and 6.1.1.4'
H H 0.0000 0.0000 'International Tables Vol C Tables 4.2.6.8 and 6.1.1.4'
Cl Cl 0.3639 0.7018 'International Tables Vol C Tables 4.2.6.8 and 6.1.1.4'
N N 0.0311 0.0180 'International Tables Vol C Tables 4.2.6.8 and 6.1.1.4'
O O 0.0492 0.0322 'International Tables Vol C Tables 4.2.6.8 and 6.1.1.4'
Rh Rh 0.0927 3.6045 'International Tables Vol C Tables 4.2.6.8 and 6.1.1.4'

loop_
_geom_angle_atom_site_label_1
_geom_angle_atom_site_label_2
_geom_angle_atom_site_label_3
_geom_angle
_geom_angle_site_symmetry_1
_geom_angle_site_symmetry_3
_geom_angle_publ_flag
O003 Rh00 Rh00 87.02(5) . 7_566 ?
O003 Rh00 O004 89.84(7) . 7_566 ?
O003 Rh00 O005 175.84(6) . 7_566 ?
O003 Rh00 N007 92.34(7) . . ?
O004 Rh00 Rh00 88.65(5) 7_566 7_566 ?
O004 Rh00 N007 97.82(7) 7_566 . ?
O005 Rh00 Rh00 89.40(5) 7_566 7_566 ?
O005 Rh00 O004 87.97(7) 7_566 7_566 ?
O005 Rh00 N007 91.46(7) 7_566 . ?
O006 Rh00 Rh00 87.82(5) . 7_566 ?
O006 Rh00 O003 91.53(7) . . ?
O006 Rh00 O004 176.15(6) . 7_566 ?
O006 Rh00 O005 90.44(7) . 7_566 ?
O006 Rh00 N007 85.72(7) . . ?
N007 Rh00 Rh00 173.49(6) . 7_566 ?
C009 O003 Rh00 120.57(15) . . ?
C00B O004 Rh00 118.27(14) . 7_566 ?
C009 O005 Rh00 117.81(14) . 7_566 ?
C00B O006 Rh00 119.94(15) . . ?
Rh00 N007 H007 129(3) . . ?
N008 N007 Rh00 111.28(16) . . ?
N008 N007 H007 107(3) . . ?
N00K N008 N007 172.2(3) . . ?
O003 C009 O005 125.1(2) . . ?
O003 C009 C00A 116.6(2) . . ?
O005 C009 C00A 118.3(2) . . ?
C009 C00A C00H 111.5(2) . . ?
C009 C00A C00I 109.17(19) . . ?
C009 C00A C00Q 106.66(19) . . ?
C00H C00A C00I 110.9(2) . . ?
C00H C00A C00Q 109.8(2) . . ?
C00Q C00A C00I 108.7(2) . . ?
O004 C00B O006 125.2(2) . . ?
O004 C00B C00C 118.7(2) . . ?
O006 C00B C00C 116.0(2) . . ?
C00B C00C C00D 109.47(19) . . ?
C00B C00C C00G 111.93(19) . . ?
C00B C00C C00P 107.11(19) . . ?
C00G C00C C00D 110.2(2) . . ?
C00G C00C C00P 109.3(2) . . ?
C00P C00C C00D 108.7(2) . . ?
C00C C00D H00A 108.7 . . ?
C00C C00D H00B 108.7 . . ?
H00A C00D H00B 107.6 . . ?
C00F C00D C00C 114.2(2) . . ?
C00F C00D H00A 108.7 . . ?
C00F C00D H00B 108.7 . . ?
C00F C00E H00E 118.8 . . ?
C00F C00E C00J 122.3(2) . . ?
C00J C00E H00E 118.8 . . ?
C00E C00F C00D 120.0(2) . . ?
C00M C00F C00D 121.8(2) . . ?
C00M C00F C00E 118.2(3) . . ?
C00C C00G H00C 109.5 . . ?
C00C C00G H00D 109.5 . . ?
C00C C00G H00F 109.5 . . ?
H00C C00G H00D 109.5 . . ?
H00C C00G H00F 109.5 . . ?
H00D C00G H00F 109.5 . . ?
C00A C00H H00G 109.5 . . ?
C00A C00H H00H 109.5 . . ?
C00A C00H H00I 109.5 . . ?
H00G C00H H00H 109.5 . . ?
H00G C00H H00I 109.5 . . ?
H00H C00H H00I 109.5 . . ?
C00A C00I H00J 108.5 . . ?
C00A C00I H00K 108.5 . . ?
H00J C00I H00K 107.5 . . ?
C00J C00I C00A 115.0(2) . . ?
C00J C00I H00J 108.5 . . ?
C00J C00I H00K 108.5 . . ?
C00E C00J C00I 120.1(2) . . ?
C00E C00J C00L 118.0(2) . . ?
C00L C00J C00I 121.9(2) . . ?
C00J C00L H00L 119.9 . . ?
C00N C00L C00J 120.3(3) . . ?
C00N C00L H00L 119.9 . . ?
C00F C00M H00M 119.8 . . ?
C00N C00M C00F 120.3(3) . . ?
C00N C00M H00M 119.8 . . ?
C00L C00N H00N 119.6 . . ?
C00M C00N C00L 120.8(3) . . ?
C00M C00N H00N 119.6 . . ?
Cl00 C00O Cl00 111.6(2) 2_556 . ?
Cl00 C00O H00U 109.3 . . ?
Cl00 C00O H00U 109.3 2_556 . ?
Cl00 C00O H00V 109.3 2_556 . ?
Cl00 C00O H00V 109.3 . . ?
H00U C00O H00V 108.0 . . ?
C00C C00P H00O 109.5 . . ?
C00C C00P H00P 109.5 . . ?
C00C C00P H00Q 109.5 . . ?
H00O C00P H00P 109.5 . . ?
H00O C00P H00Q 109.5 . . ?
H00P C00P H00Q 109.5 . . ?
C00A C00Q H00R 109.5 . . ?
C00A C00Q H00S 109.5 . . ?
C00A C00Q H00T 109.5 . . ?
H00R C00Q H00S 109.5 . . ?
H00R C00Q H00T 109.5 . . ?
H00S C00Q H00T 109.5 . . ?

loop_
_geom_bond_atom_site_label_1
_geom_bond_atom_site_label_2
_geom_bond_distance
_geom_bond_site_symmetry_2
_geom_bond_publ_flag
Rh00 Rh00 2.3823(3) 7_566 ?
Rh00 O003 2.0317(16) . ?
Rh00 O004 2.0522(16) 7_566 ?
Rh00 O005 2.0319(16) 7_566 ?
Rh00 O006 2.0314(16) . ?
Rh00 N007 2.317(2) . ?
Cl00 C00O 1.766(2) . ?
O003 C009 1.266(3) . ?
O004 C00B 1.267(3) . ?
O005 C009 1.276(3) . ?
O006 C00B 1.276(3) . ?
N007 N008 1.246(3) . ?
N007 H007 0.78(4) . ?
N008 N00K 1.122(3) . ?
C009 C00A 1.522(3) . ?
C00A C00H 1.526(3) . ?
C00A C00I 1.553(3) . ?
C00A C00Q 1.539(3) . ?
C00B C00C 1.526(3) . ?
C00C C00D 1.557(3) . ?
C00C C00G 1.526(3) . ?
C00C C00P 1.539(3) . ?
C00D H00A 0.9900 . ?
C00D H00B 0.9900 . ?
C00D C00F 1.512(4) . ?
C00E H00E 0.9500 . ?
C00E C00F 1.394(4) . ?
C00E C00J 1.396(4) . ?
C00F C00M 1.394(4) . ?
C00G H00C 0.9800 . ?
C00G H00D 0.9800 . ?
C00G H00F 0.9800 . ?
C00H H00G 0.9800 . ?
C00H H00H 0.9800 . ?
C00H H00I 0.9800 . ?
C00I H00J 0.9900 . ?
C00I H00K 0.9900 . ?
C00I C00J 1.514(3) . ?
C00J C00L 1.397(3) . ?
C00L H00L 0.9500 . ?
C00L C00N 1.388(4) . ?
C00M H00M 0.9500 . ?
C00M C00N 1.384(4) . ?
C00N H00N 0.9500 . ?
C00O H00U 0.9900 . ?
C00O H00V 0.9900 . ?
C00P H00O 0.9800 . ?
C00P H00P 0.9800 . ?
C00P H00Q 0.9800 . ?
C00Q H00R 0.9800 . ?
C00Q H00S 0.9800 . ?
C00Q H00T 0.9800 . ?

loop_
_geom_torsion_atom_site_label_1
_geom_torsion_atom_site_label_2
_geom_torsion_atom_site_label_3
_geom_torsion_atom_site_label_4
_geom_torsion
_geom_torsion_site_symmetry_1
_geom_torsion_site_symmetry_2
_geom_torsion_site_symmetry_3
_geom_torsion_site_symmetry_4
_geom_torsion_publ_flag
Rh00 O003 C009 O005 1.3(3) . . . . ?
Rh00 O003 C009 C00A 179.54(15) . . . . ?
Rh00 O004 C00B O006 1.4(3) 7_566 . . . ?
Rh00 O004 C00B C00C 179.47(15) 7_566 . . . ?
Rh00 O005 C009 O003 1.3(3) 7_566 . . . ?
Rh00 O005 C009 C00A -176.96(15) 7_566 . . . ?
Rh00 O006 C00B O004 -3.4(3) . . . . ?
Rh00 O006 C00B C00C 178.57(14) . . . . ?
O003 C009 C00A C00H 174.4(2) . . . . ?
O003 C009 C00A C00I 51.5(3) . . . . ?
O003 C009 C00A C00Q -65.7(3) . . . . ?
O004 C00B C00C C00D 131.9(2) . . . . ?
O004 C00B C00C C00G 9.4(3) . . . . ?
O004 C00B C00C C00P -110.3(2) . . . . ?
O005 C009 C00A C00H -7.3(3) . . . . ?
O005 C009 C00A C00I -130.1(2) . . . . ?
O005 C009 C00A C00Q 112.6(2) . . . . ?
O006 C00B C00C C00D -49.9(3) . . . . ?
O006 C00B C00C C00G -172.4(2) . . . . ?
O006 C00B C00C C00P 67.9(3) . . . . ?
C009 C00A C00I C00J 58.7(3) . . . . ?
C00A C00I C00J C00E -82.6(3) . . . . ?
C00A C00I C00J C00L 97.3(3) . . . . ?
C00B C00C C00D C00F -61.2(3) . . . . ?
C00C C00D C00F C00E 82.7(3) . . . . ?
C00C C00D C00F C00M -95.8(3) . . . . ?
C00D C00F C00M C00N 177.4(3) . . . . ?
C00E C00F C00M C00N -1.2(4) . . . . ?
C00E C00J C00L C00N 0.4(4) . . . . ?
C00F C00E C00J C00I 177.0(2) . . . . ?
C00F C00E C00J C00L -2.9(4) . . . . ?
C00F C00M C00N C00L -1.2(5) . . . . ?
C00G C00C C00D C00F 62.3(3) . . . . ?
C00H C00A C00I C00J -64.5(3) . . . . ?
C00I C00J C00L C00N -179.5(3) . . . . ?
C00J C00E C00F C00D -175.3(2) . . . . ?
C00J C00E C00F C00M 3.3(4) . . . . ?
C00J C00L C00N C00M 1.6(5) . . . . ?
C00P C00C C00D C00F -177.9(2) . . . . ?
C00Q C00A C00I C00J 174.7(2) . . . . ?
